data_1545115
loop_
_publ_author_name
'Arakcheeva, Alla'
'Bykov, Maxim'
'Bykova, Elena'
'Dubrovinsky, Leonid'
'Pattison, Phil'
'Dmitriev, Vladimir'
'Chapuis, Gervais'

_publ_section_title
;
 Incommensurate atomic density waves in the high-pressure IVb phase of
 barium
;
_journal_issue 2
_journal_name_full IUCrJ
_journal_page_first 152
_journal_page_last 157
_journal_paper_doi 10.1107/S2052252517000264
_journal_volume 4
_journal_year 2017
_chemical_formula_moiety Ba
_chemical_formula_sum Ba
_chemical_formula_weight 137.3
_chemical_name_common Barium
_chemical_name_systematic ' BaIVb at high pressure of 19.0 GPa'
_space_group_IT_number 14
_space_group_ssg_name P21/b(0\b\g)00
_symmetry_cell_setting monoclinic
_symmetry_space_group_name_Hall '-P 2xab'
_symmetry_space_group_name_H-M 'P 21/b 1 1'
_cell_angle_alpha 90
_cell_angle_beta 90
_cell_angle_gamma 90
_cell_formula_units_Z 16
_cell_length_a 11.4996
_cell_length_b 11.5527
_cell_length_c 4.6035
_cell_measurement_pressure 19.0
_cell_measurement_reflns_used 657
_cell_measurement_temperature 293
_cell_measurement_theta_max 19.487
_cell_measurement_theta_min 2.654
_cell_modulation_dimension 1
_cell_volume 611.582
_computing_cell_refinement
;
CrysAlisPro, Agilent Technologies,
Version 1.171.37.35 (release 13-08-2014 CrysAlis171 .NET)
(compiled Aug 13 2014,18:06:01)
;
_computing_data_collection
;
CrysAlisPro, Agilent Technologies,
Version 1.171.37.35 (release 13-08-2014 CrysAlis171 .NET)
(compiled Aug 13 2014,18:06:01)
;
_computing_data_reduction
;
CrysAlisPro, Agilent Technologies,
Version 1.171.37.35 (release 13-08-2014 CrysAlis171 .NET)
(compiled Aug 13 2014,18:06:01)
;
_computing_molecular_graphics
;
Brandenburg, K. & Putz, H. (2005). DIAMOND Version 3
;
_computing_structure_refinement
;
Petricek, V., Dusek, M. & Palatinus L. (2014). Z. Kristallogr. 229(5), 345-352
;
_computing_structure_solution
;
Petricek, V., Dusek, M. & Palatinus L. (2014). Z. Kristallogr. 229(5), 345-352
;
_diffrn_ambient_pressure 19.0
_diffrn_ambient_temperature 293
_diffrn_detector 'CCD plate'
_diffrn_measured_fraction_theta_full 0.3870
_diffrn_measurement_details
;
#__ type_ start__ end____ width___ exp.time_
  1 phi    142.00  218.00   0.5000    1.0000
omega____ theta____ kappa____ phi______ frames
   0.0000    0.0000    0.0000     -     152

;
_diffrn_measurement_device 'abstract diffractometer'
_diffrn_measurement_device_type 'MAR-CrysAlisPro-abstract goniometer: imported MAR images'
_diffrn_measurement_method '\p scans'
_diffrn_radiation_monochromator synchrotron
_diffrn_radiation_probe x-ray
_diffrn_radiation_type synchrotron
_diffrn_radiation_wavelength 0.4151
_diffrn_reflns_av_R_equivalents 0.1372
_diffrn_reflns_av_sigmaI/netI 0.6367
_diffrn_reflns_limit_h_max 16
_diffrn_reflns_limit_h_min -13
_diffrn_reflns_limit_index_m_1_max 3
_diffrn_reflns_limit_index_m_1_min -3
_diffrn_reflns_limit_k_max 18
_diffrn_reflns_limit_k_min -15
_diffrn_reflns_limit_l_max 8
_diffrn_reflns_limit_l_min -8
_diffrn_reflns_number 18450
_diffrn_reflns_theta_full 22.90
_diffrn_reflns_theta_max 23.2802
_diffrn_reflns_theta_min 1.6628
_diffrn_source synchrotron
_exptl_absorpt_coefficient_mu 5.981
_exptl_absorpt_correction_T_max 1.00000
_exptl_absorpt_correction_T_min 0.21175
_exptl_absorpt_correction_type multi-scan
_exptl_absorpt_process_details
;
CrysAlisPro, Agilent Technologies,
Version 1.171.37.35 (release 13-08-2014 CrysAlis171 .NET)
(compiled Aug 13 2014,18:06:01)
Empirical absorption correction using spherical harmonics,
 implemented in SCALE3 ABSPACK scaling algorithm.
;
_exptl_crystal_density_diffrn 5.9664
_exptl_crystal_description isometric
_exptl_crystal_F_000 1120
_exptl_crystal_size_max 0.02
_exptl_crystal_size_mid 0.015
_exptl_crystal_size_min 0.01
_exptl_crystal_size_rad 0.015
_refine_diff_density_max 1.66
_refine_diff_density_min -1.51
_refine_ls_extinction_method none
_refine_ls_goodness_of_fit_gt 1.62
_refine_ls_goodness_of_fit_ref 1.62
_refine_ls_number_constraints 0
_refine_ls_number_parameters 69
_refine_ls_number_reflns 515
_refine_ls_number_restraints 0
_refine_ls_R_factor_all 0.1441
_refine_ls_R_factor_gt 0.1441
_refine_ls_shift/su_max 0.0478
_refine_ls_shift/su_mean 0.0098
_refine_ls_structure_factor_coef F
_refine_ls_weighting_scheme sigma
_refine_ls_wR_factor_gt 0.0963
_refine_ls_wR_factor_ref 0.0963
_reflns_number_gt 515
_reflns_number_total 11065
_reflns_threshold_expression I>2\s(I)
_cod_data_source_file yu5011.cif
_cod_data_source_block V
_cod_depositor_comments 'Adding full bibliography for 1545111--1545116.cif.'
_cod_original_cell_volume 611.5815
_cod_database_code 1545115

loop_
_space_group_symop_id
_space_group_symop_operation_xyz
1 x,y,z
2 x+0.5,-y+0.5,-z
3 -x,-y,-z
4 -x+0.5,y+0.5,z

loop_
_space_group_symop_ssg_id
_space_group_symop_ssg_operation_algebraic
1 x1,x2,x3,x4
2 x1+1/2,-x2+1/2,-x3,-x4
3 -x1,-x2,-x3,-x4
4 -x1+1/2,x2+1/2,x3,x4

loop_
_atom_site_label
_atom_site_type_symbol
_atom_site_fract_x
_atom_site_fract_y
_atom_site_fract_z
_atom_site_adp_type
_atom_site_U_iso_or_equiv
_atom_site_site_symmetry_multiplicity
_atom_site_occupancy
_atom_site_calc_flag
Ba1 Ba 0.0053(8) 0.1016(4) 0.2515(16) Uiso 0.0188(16) 4 1 d
Ba2 Ba 0.0053(8) 0.3984(4) 0.2515(16) Uiso 0.0188(16) 4 1 d
Ba3 Ba 0.6481(3) 0.2458(14) 0.247(2) Uiso 0.0230(17) 4 1 d
Ba4 Ba 0.1481(3) 0.7458(14) 0.247(2) Uiso 0.0230(17) 4 1 d
Ba1g Ba 0.2443(14) 0.0001(7) 0.136(2) Uiso 0.0134(18) 4 1 d

loop_
_atom_site_displace_Fourier_atom_site_label
_atom_site_displace_Fourier_axis
_atom_site_displace_Fourier_wave_vector_seq_id
_atom_site_displace_Fourier_param_cos
_atom_site_displace_Fourier_param_sin
Ba1 x 1 -0.0050(15) -0.0041(5)
Ba1 y 1 -0.0013(7) 0.005(2)
Ba1 z 1 -0.007(3) -0.0020(7)
Ba1 x 2 0.0069(16) -0.0011(8)
Ba1 y 2 0.0024(9) 0.003(2)
Ba1 z 2 -0.007(2) 0.0026(11)
Ba1 x 3 0.007(2) 0.0031(14)
Ba1 y 3 -0.0004(11) -0.0207(13)
Ba1 z 3 -0.019(5) -0.0039(11)
Ba2 x 1 -0.0050(15) -0.0041(5)
Ba2 y 1 0.0013(7) -0.005(2)
Ba2 z 1 -0.007(3) -0.0020(7)
Ba2 x 2 0.0069(16) -0.0011(8)
Ba2 y 2 -0.0024(9) -0.003(2)
Ba2 z 2 -0.007(2) 0.0026(11)
Ba2 x 3 0.007(2) 0.0031(14)
Ba2 y 3 0.0004(11) 0.0207(13)
Ba2 z 3 -0.019(5) -0.0039(11)
Ba3 x 1 -0.0005(6) 0.005(2)
Ba3 y 1 -0.0047(17) 0.0018(7)
Ba3 z 1 0.002(4) 0.0006(9)
Ba3 x 2 0.0006(9) 0.000(2)
Ba3 y 2 -0.009(3) 0.0018(10)
Ba3 z 2 0.014(5) -0.0004(12)
Ba3 x 3 0.0015(10) 0.007(2)
Ba3 y 3 0.017(2) -0.0001(12)
Ba3 z 3 0.009(4) -0.0042(11)
Ba4 x 1 -0.0005(6) 0.005(2)
Ba4 y 1 -0.0047(17) 0.0018(7)
Ba4 z 1 0.002(4) 0.0006(9)
Ba4 x 2 0.0006(9) 0.000(2)
Ba4 y 2 -0.009(3) 0.0018(10)
Ba4 z 2 0.014(5) -0.0004(12)
Ba4 x 3 0.0015(10) 0.007(2)
Ba4 y 3 0.017(2) -0.0001(12)
Ba4 z 3 0.009(4) -0.0042(11)
Ba1g x 1 0.0033 -0.0055
Ba1g y 1 0.0051 0.0054
Ba1g z 1 0.201(3) 0.139(3)
Ba1g x 2 0.0041 -0.0043
Ba1g y 2 0.0085 -0.0052
Ba1g z 2 0.125(2) -0.051(3)
Ba1g x 3 -0.0037 -0.0044
Ba1g y 3 -0.0077 0.0051
Ba1g z 3 0.035(3) -0.089(2)

loop_
_atom_site_Fourier_wave_vector_seq_id
_jana_atom_site_fourier_wave_vector_q1_coeff
1 1
2 2
3 3

loop_
_atom_type_symbol
_atom_type_scat_dispersion_real
_atom_type_scat_dispersion_imag
_atom_type_scat_source
Ba -1.3196 0.8857 'International Tables Vol C tables 4.2.6.8 and 6.1.1.1'

loop_
_cell_wave_vector_seq_id
_cell_wave_vector_x
_cell_wave_vector_y
_cell_wave_vector_z
1 0.000000 0.122000 1.358000

loop_
_geom_angle_atom_site_label_1
_geom_angle_atom_site_label_2
_geom_angle_atom_site_label_3
_geom_angle_site_ssg_symmetry_1
_geom_angle_site_ssg_symmetry_3
_geom_angle_av
_geom_angle_min
_geom_angle_max
Ba1 Ba1 Ba1 3_5555 3_5565 88.7(16) 83.1(15) 92.5(14)
Ba1 Ba1 Ba2 3_5555 . 135.2(13) 132.4(13) 137.2(12)
Ba1 Ba1 Ba3 3_5555 2_4555 84.8(12) 79.9(12) 89.3(10)
Ba1 Ba1 Ba3 3_5555 2_4565 151(2) 142(2) 160(2)
Ba1 Ba1 Ba4 3_5555 3_6655 82.6(12) 77.1(14) 87.6(11)
Ba1 Ba1 Ba4 3_5555 3_6665 145(2) 139(2) 152(2)
Ba1 Ba1 Ba1g 3_5555 . 69.6(13) 45.7(10) 93.0(14)
Ba1 Ba1 Ba1g 3_5555 3_5555 54.0(11) 43.1(8) 76.1(14)
Ba1 Ba1 Ba1g 3_5555 3_5565 103.0(14) 83.7(15) 116.9(12)
Ba1 Ba1 Ba2 3_5565 . 135.7(13) 131.8(15) 140.4(14)
Ba1 Ba1 Ba3 3_5565 2_4555 151(2) 139.6(19) 160(2)
Ba1 Ba1 Ba3 3_5565 2_4565 84.8(12) 77.5(13) 93.5(11)
Ba1 Ba1 Ba4 3_5565 3_6655 145(2) 138(2) 156(2)
Ba1 Ba1 Ba4 3_5565 3_6665 82.9(12) 72.4(13) 92.2(12)
Ba1 Ba1 Ba1g 3_5565 . 82.8(14) 57.0(12) 100.0(14)
Ba1 Ba1 Ba1g 3_5565 3_5555 93.4(14) 78.7(16) 104.7(13)
Ba1 Ba1 Ba1g 3_5565 3_5565 47.1(10) 40.2(10) 62.9(12)
Ba2 Ba1 Ba3 . 2_4555 58.1(12) 52.0(11) 63.1(13)
Ba2 Ba1 Ba3 . 2_4565 58.3(12) 50.6(11) 66.0(13)
Ba2 Ba1 Ba4 . 3_6655 58.8(12) 51.4(11) 65.1(14)
Ba2 Ba1 Ba4 . 3_6665 59.0(12) 50.0(11) 67.7(13)
Ba2 Ba1 Ba1g . . 111.6(16) 107.9(14) 116(2)
Ba2 Ba1 Ba1g . 3_5555 108.8(14) 105.1(14) 112.2(15)
Ba2 Ba1 Ba1g . 3_5565 106.7(13) 98.3(11) 118.1(16)
Ba3 Ba1 Ba3 2_4555 2_4565 87.4(16) 78.5(13) 95.5(18)
Ba3 Ba1 Ba4 2_4555 3_6655 61.1(16) 51.7(16) 68.1(17)
Ba3 Ba1 Ba4 2_4555 3_6665 117.0(18) 101.9(16) 129.0(18)
Ba3 Ba1 Ba1g 2_4555 . 69.5(14) 52.5(13) 88.8(13)
Ba3 Ba1 Ba1g 2_4555 3_5555 104.3(13) 86.3(11) 125.4(17)
Ba3 Ba1 Ba1g 2_4555 3_5565 159.3(17) 152.0(15) 166.6(17)
Ba3 Ba1 Ba4 2_4565 3_6655 116.9(18) 101.9(18) 129.0(17)
Ba3 Ba1 Ba4 2_4565 3_6665 60.6(16) 52.9(16) 68.1(17)
Ba3 Ba1 Ba1g 2_4565 . 82.7(15) 59.2(12) 101.5(15)
Ba3 Ba1 Ba1g 2_4565 3_5555 153.5(17) 132.1(16) 170.8(17)
Ba3 Ba1 Ba1g 2_4565 3_5565 92.5(12) 76.6(10) 120.8(13)
Ba4 Ba1 Ba4 3_6655 3_6665 85.3(16) 78.5(13) 90.2(17)
Ba4 Ba1 Ba1g 3_6655 . 123.7(15) 100.0(12) 144.6(16)
Ba4 Ba1 Ba1g 3_6655 3_5555 55.6(12) 44.4(10) 73.1(14)
Ba4 Ba1 Ba1g 3_6655 3_5565 102.9(14) 90.4(15) 110.4(15)
Ba4 Ba1 Ba1g 3_6665 . 140.7(16) 111.0(13) 168.2(16)
Ba4 Ba1 Ba1g 3_6665 3_5555 93.8(15) 76.1(14) 108.2(16)
Ba4 Ba1 Ba1g 3_6665 3_5565 49.4(11) 38.9(11) 66.0(13)
Ba1g Ba1 Ba1g . 3_5555 122.3(14) 100.2(10) 141.9(17)
Ba1g Ba1 Ba1g . 3_5565 128.3(14) 114.8(12) 141.7(15)
Ba1g Ba1 Ba1g 3_5555 3_5565 68.9(10) 47.7(11) 99.6(12)
Ba1 Ba2 Ba2 . 3_5655 135.4(14) 130.1(15) 138.5(15)
Ba1 Ba2 Ba2 . 3_5665 135.5(14) 133.1(13) 138.2(14)
Ba1 Ba2 Ba3 . 2_4555 59.6(12) 51.7(12) 69.0(14)
Ba1 Ba2 Ba3 . 2_4565 59.7(12) 52.6(11) 66.5(14)
Ba1 Ba2 Ba4 . 3_6655 60.2(12) 53.5(11) 67.4(14)
Ba1 Ba2 Ba4 . 3_6665 60.2(12) 54.6(11) 65.3(14)
Ba1 Ba2 Ba1g . 2_4555 108.2(14) 101.2(11) 116.4(15)
Ba1 Ba2 Ba1g . 2_4565 106.0(13) 99.9(10) 115.4(16)
Ba1 Ba2 Ba1g . 4_5555 111.1(15) 99.2(12) 118.8(16)
Ba2 Ba2 Ba2 3_5655 3_5665 88.7(16) 85.2(16) 94.5(19)
Ba2 Ba2 Ba3 3_5655 2_4555 83.7(12) 74.9(12) 93.8(15)
Ba2 Ba2 Ba3 3_5655 2_4565 151(2) 141(2) 159(2)
Ba2 Ba2 Ba4 3_5655 3_6655 81.4(12) 74.2(11) 89.1(11)
Ba2 Ba2 Ba4 3_5655 3_6665 145(2) 140(2) 151(2)
Ba2 Ba2 Ba1g 3_5655 2_4555 55.3(11) 41.6(9) 75.5(13)
Ba2 Ba2 Ba1g 3_5655 2_4565 102.8(14) 86.2(15) 114.5(12)
Ba2 Ba2 Ba1g 3_5655 4_5555 70.4(13) 51.7(10) 93.5(15)
Ba2 Ba2 Ba3 3_5665 2_4555 150(2) 138(2) 157(2)
Ba2 Ba2 Ba3 3_5665 2_4565 83.6(12) 78.2(12) 90.6(11)
Ba2 Ba2 Ba4 3_5665 3_6655 144(2) 136.3(19) 154(2)
Ba2 Ba2 Ba4 3_5665 3_6665 81.6(12) 76.6(11) 87.6(11)
Ba2 Ba2 Ba1g 3_5665 2_4555 93.4(14) 76.1(16) 108.4(14)
Ba2 Ba2 Ba1g 3_5665 2_4565 48.3(10) 39.9(9) 65.0(13)
Ba2 Ba2 Ba1g 3_5665 4_5555 83.0(14) 56.9(12) 105.5(17)
Ba3 Ba2 Ba3 2_4555 2_4565 88.8(16) 84.0(14) 96.0(18)
Ba3 Ba2 Ba4 2_4555 3_6655 61.8(16) 55.2(16) 68.3(17)
Ba3 Ba2 Ba4 2_4555 3_6665 119.7(19) 108.5(15) 134(2)
Ba3 Ba2 Ba1g 2_4555 2_4555 104.3(13) 83.1(12) 125.7(16)
Ba3 Ba2 Ba1g 2_4555 2_4565 159.0(17) 149.6(17) 172.8(17)
Ba3 Ba2 Ba1g 2_4555 4_5555 68.0(14) 44.8(11) 92.2(16)
Ba3 Ba2 Ba4 2_4565 3_6655 119.6(19) 108.5(15) 133(2)
Ba3 Ba2 Ba4 2_4565 3_6665 61.7(16) 55.3(16) 69.5(17)
Ba3 Ba2 Ba1g 2_4565 2_4555 152.8(17) 131.4(15) 170.0(15)
Ba3 Ba2 Ba1g 2_4565 2_4565 92.7(12) 77.7(11) 117.4(15)
Ba3 Ba2 Ba1g 2_4565 4_5555 81.0(15) 58.7(13) 96.5(15)
Ba4 Ba2 Ba4 3_6655 3_6665 87.0(16) 79.7(14) 97.8(19)
Ba4 Ba2 Ba1g 3_6655 2_4555 54.3(12) 39.6(10) 72.6(14)
Ba4 Ba2 Ba1g 3_6655 2_4565 101.2(14) 89.1(15) 110.3(16)
Ba4 Ba2 Ba1g 3_6655 4_5555 123.4(15) 94.7(13) 148.7(17)
Ba4 Ba2 Ba1g 3_6665 2_4555 92.4(15) 75.3(14) 108.5(16)
Ba4 Ba2 Ba1g 3_6665 2_4565 47.9(11) 42.4(10) 60.9(14)
Ba4 Ba2 Ba1g 3_6665 4_5555 139.5(16) 109.6(13) 163.9(16)
Ba1g Ba2 Ba1g 2_4555 2_4565 67.1(10) 44.2(10) 95.6(11)
Ba1g Ba2 Ba1g 2_4555 4_5555 124.1(13) 98.7(9) 146.4(17)
Ba1g Ba2 Ba1g 2_4565 4_5555 129.4(13) 116.0(12) 154.3(14)
Ba1 Ba3 Ba1 2_5555 2_5565 87.4(17) 79.7(16) 94.9(19)
Ba1 Ba3 Ba2 2_5555 2_5555 62.3(15) 51.2(15) 70.9(14)
Ba1 Ba3 Ba2 2_5555 2_5565 120.2(19) 112.4(18) 128(2)
Ba1 Ba3 Ba4 2_5555 3_7655 81.8(15) 78.2(16) 86.2(14)
Ba1 Ba3 Ba4 2_5555 3_7665 145(2) 132.9(19) 156(2)
Ba1 Ba3 Ba4 2_5555 4_6455 60.4(13) 55.2(12) 64.9(13)
Ba1 Ba3 Ba1g 2_5555 2_5555 53.6(12) 44.1(10) 74.4(16)
Ba1 Ba3 Ba1g 2_5555 2_5565 102.1(16) 84.6(15) 117.7(15)
Ba1 Ba3 Ba1g 2_5555 3_6555 106.3(14) 87.9(9) 138.2(17)
Ba1 Ba3 Ba1g 2_5555 3_6565 162.0(19) 152.9(19) 176(2)
Ba1 Ba3 Ba2 2_5565 2_5555 119.9(19) 111.7(17) 128(2)
Ba1 Ba3 Ba2 2_5565 2_5565 61.9(15) 52.6(15) 73.1(15)
Ba1 Ba3 Ba4 2_5565 3_7655 145(2) 130.9(19) 161(2)
Ba1 Ba3 Ba4 2_5565 3_7665 81.0(15) 74.5(15) 86.8(17)
Ba1 Ba3 Ba4 2_5565 4_6455 60.5(13) 54.1(12) 66.1(14)
Ba1 Ba3 Ba1g 2_5565 2_5555 92.5(16) 69.1(14) 107.1(17)
Ba1 Ba3 Ba1g 2_5565 2_5565 46.5(11) 40.4(10) 58.7(12)
Ba1 Ba3 Ba1g 2_5565 3_6555 154.6(18) 134.9(17) 168.9(13)
Ba1 Ba3 Ba1g 2_5565 3_6565 92.9(12) 80.2(10) 114.1(14)
Ba2 Ba3 Ba2 2_5555 2_5565 88.9(17) 82.9(15) 94.2(18)
Ba2 Ba3 Ba4 2_5555 3_7655 83.3(15) 77.0(15) 90.1(14)
Ba2 Ba3 Ba4 2_5555 3_7665 150(2) 134(2) 166(3)
Ba2 Ba3 Ba4 2_5555 4_6455 59.9(13) 54.4(10) 63.8(13)
Ba2 Ba3 Ba1g 2_5555 2_5555 104.1(14) 81.5(14) 131.1(17)
Ba2 Ba3 Ba1g 2_5555 2_5565 159.0(19) 142.0(18) 173(2)
Ba2 Ba3 Ba1g 2_5555 3_6555 56.8(12) 41.1(9) 82.3(17)
Ba2 Ba3 Ba1g 2_5555 3_6565 104.8(17) 82.6(15) 127(2)
Ba2 Ba3 Ba4 2_5565 3_7655 149(2) 137(2) 163(2)
Ba2 Ba3 Ba4 2_5565 3_7665 82.5(15) 77.1(14) 87.9(18)
Ba2 Ba3 Ba4 2_5565 4_6455 60.0(13) 53.2(12) 64.3(13)
Ba2 Ba3 Ba1g 2_5565 2_5555 152.7(19) 125.0(17) 173(2)
Ba2 Ba3 Ba1g 2_5565 2_5565 91.4(12) 76.0(9) 111.0(15)
Ba2 Ba3 Ba1g 2_5565 3_6555 95.4(17) 80.9(17) 110(2)
Ba2 Ba3 Ba1g 2_5565 3_6565 49.2(11) 40.9(9) 62.5(13)
Ba4 Ba3 Ba4 3_7655 3_7665 88.6(19) 84.6(17) 91(2)
Ba4 Ba3 Ba4 3_7655 4_6455 135.6(16) 133.6(15) 138.7(15)
Ba4 Ba3 Ba1g 3_7655 2_5555 55.6(14) 39.3(11) 74.0(16)
Ba4 Ba3 Ba1g 3_7655 2_5565 103.8(17) 81.5(19) 121.1(17)
Ba4 Ba3 Ba1g 3_7655 3_6555 56.6(14) 44.3(12) 77.2(16)
Ba4 Ba3 Ba1g 3_7655 3_6565 104.8(17) 91.0(18) 117.9(14)
Ba4 Ba3 Ba4 3_7665 4_6455 134.9(16) 132.3(15) 136.3(15)
Ba4 Ba3 Ba1g 3_7665 2_5555 94.9(17) 71.9(18) 105.7(16)
Ba4 Ba3 Ba1g 3_7665 2_5565 48.5(12) 41.2(12) 55.8(13)
Ba4 Ba3 Ba1g 3_7665 3_6555 95.5(17) 78.1(18) 112.4(15)
Ba4 Ba3 Ba1g 3_7665 3_6565 49.5(12) 40.4(11) 64.0(13)
Ba4 Ba3 Ba1g 4_6455 2_5555 107.6(17) 103.2(15) 113.5(19)
Ba4 Ba3 Ba1g 4_6455 2_5565 105.3(15) 99.4(12) 112.0(18)
Ba4 Ba3 Ba1g 4_6455 3_6555 110.4(18) 104.2(14) 121(2)
Ba4 Ba3 Ba1g 4_6455 3_6565 107.1(15) 102.2(12) 112.2(15)
Ba1g Ba3 Ba1g 2_5555 2_5565 69.0(12) 42.1(10) 96.2(11)
Ba1g Ba3 Ba1g 2_5555 3_6555 107.6(13) 76.4(8) 139(2)
Ba1g Ba3 Ba1g 2_5555 3_6565 139.9(15) 121.4(13) 151.7(17)
Ba1g Ba3 Ba1g 2_5565 3_6555 140.2(15) 122.6(15) 150.7(8)
Ba1g Ba3 Ba1g 2_5565 3_6565 88.0(9) 66.1(6) 117.3(14)
Ba1g Ba3 Ba1g 3_6555 3_6565 68.8(12) 44.7(11) 104.1(14)
Ba1 Ba4 Ba1 3_6655 3_6665 85.3(16) 80.1(14) 90.5(17)
Ba1 Ba4 Ba2 3_6655 3_6655 60.9(15) 51.5(14) 69.8(14)
Ba1 Ba4 Ba2 3_6655 3_6665 116.6(19) 111.6(19) 122.8(16)
Ba1 Ba4 Ba3 3_6655 3_7655 83.4(15) 76.9(18) 88.2(15)
Ba1 Ba4 Ba3 3_6655 3_7665 146(2) 132.6(19) 159(2)
Ba1 Ba4 Ba3 3_6655 4_6555 58.6(12) 54.1(13) 63.9(13)
Ba1 Ba4 Ba1g 3_6655 1_6655 67.0(14) 44.8(10) 91.4(15)
Ba1 Ba4 Ba1g 3_6655 4_6555 124.7(16) 103.3(12) 155.7(19)
Ba1 Ba4 Ba2 3_6665 3_6655 116.3(19) 110.1(19) 122.9(18)
Ba1 Ba4 Ba2 3_6665 3_6665 60.7(15) 52.2(14) 71.8(15)
Ba1 Ba4 Ba3 3_6665 3_7655 146(2) 132(3) 163(2)
Ba1 Ba4 Ba3 3_6665 3_7665 82.6(15) 76.4(14) 88.3(14)
Ba1 Ba4 Ba3 3_6665 4_6555 58.7(12) 55.0(12) 62.3(12)
Ba1 Ba4 Ba1g 3_6665 1_6655 79.0(15) 55.8(12) 98.6(19)
Ba1 Ba4 Ba1g 3_6665 4_6555 139.7(18) 110.7(14) 168.5(18)
Ba2 Ba4 Ba2 3_6655 3_6665 87.1(16) 79.0(14) 95.5(18)
Ba2 Ba4 Ba3 3_6655 3_7655 85.0(15) 81.2(15) 90.2(14)
Ba2 Ba4 Ba3 3_6655 3_7665 151(2) 136.4(19) 163(2)
Ba2 Ba4 Ba3 3_6655 4_6555 58.2(12) 53.9(12) 62.1(13)
Ba2 Ba4 Ba1g 3_6655 1_6655 122.0(16) 95.5(13) 144(2)
Ba2 Ba4 Ba1g 3_6655 4_6555 70.6(14) 50.8(10) 99.2(17)
Ba2 Ba4 Ba3 3_6665 3_7655 151(2) 139(2) 160(2)
Ba2 Ba4 Ba3 3_6665 3_7665 84.2(15) 81.3(14) 87.2(15)
Ba2 Ba4 Ba3 3_6665 4_6555 58.2(12) 55.9(12) 61.3(13)
Ba2 Ba4 Ba1g 3_6665 1_6655 137.7(18) 106.1(14) 156.6(18)
Ba2 Ba4 Ba1g 3_6665 4_6555 81.8(16) 59.5(13) 102.5(14)
Ba3 Ba4 Ba3 3_7655 3_7665 88.6(18) 84.6(17) 91(2)
Ba3 Ba4 Ba3 3_7655 4_6555 135.6(16) 133.6(15) 138.7(15)
Ba3 Ba4 Ba1g 3_7655 1_6655 68.2(15) 46.0(12) 89.4(16)
Ba3 Ba4 Ba1g 3_7655 4_6555 69.6(15) 49.6(13) 99(2)
Ba3 Ba4 Ba3 3_7665 4_6555 134.9(16) 132.3(15) 136.3(17)
Ba3 Ba4 Ba1g 3_7665 1_6655 80.6(17) 57.8(14) 94.0(17)
Ba3 Ba4 Ba1g 3_7665 4_6555 81.3(17) 63.2(13) 101.8(18)
Ba3 Ba4 Ba1g 4_6555 1_6655 109.5(19) 107(2) 113(2)
Ba3 Ba4 Ba1g 4_6555 4_6555 112.2(19) 108.7(18) 117(2)
Ba1g Ba4 Ba1g 1_6655 4_6555 125.2(16) 100.4(11) 140(2)
Ba1 Ba1g Ba1 . 3_5555 56.4(11) 43.9(10) 68.6(12)
Ba1 Ba1g Ba1 . 3_5565 50.1(11) 36.7(9) 60.6(12)
Ba1 Ba1g Ba2 . 2_5555 127.6(13) 100.9(11) 144.2(15)
Ba1 Ba1g Ba2 . 2_5565 113.6(12) 81.7(8) 139.3(14)
Ba1 Ba1g Ba2 . 4_5455 148.5(15) 108.5(11) 177.9(16)
Ba1 Ba1g Ba3 . 2_4555 56.9(13) 47.1(12) 63.5(14)
Ba1 Ba1g Ba3 . 2_4565 50.8(13) 35.9(10) 62.9(13)
Ba1 Ba1g Ba3 . 3_6555 128.4(15) 98.8(13) 143.7(16)
Ba1 Ba1g Ba3 . 3_6565 112.6(14) 81.5(11) 137.7(16)
Ba1 Ba1g Ba4 . 1_4455 86.6(16) 76.6(12) 98.3(16)
Ba1 Ba1g Ba4 . 4_6455 84.7(16) 68.7(13) 90.6(17)
Ba1 Ba1g Ba1g . 1_5545 99.2(10) 69.4(8) 123.5(8)
Ba1 Ba1g Ba1g . 1_5565 80.7(10) 53.2(7) 107.5(9)
Ba1 Ba1g Ba1 3_5555 3_5565 68.8(8) 59.5(9) 77.4(8)
Ba1 Ba1g Ba2 3_5555 2_5555 124.4(13) 84.6(9) 173.1(15)
Ba1 Ba1g Ba2 3_5555 2_5565 159.3(12) 130.2(12) 179.1(12)
Ba1 Ba1g Ba2 3_5555 4_5455 127.6(13) 99.3(11) 147.4(14)
Ba1 Ba1g Ba3 3_5555 2_4555 76.1(14) 60.1(9) 91.2(17)
Ba1 Ba1g Ba3 3_5555 2_4565 106.9(13) 92.3(13) 118.2(13)
Ba1 Ba1g Ba3 3_5555 3_6555 77.0(15) 55.0(11) 102.3(18)
Ba1 Ba1g Ba3 3_5555 3_6565 106.6(12) 98.1(13) 114.6(11)
Ba1 Ba1g Ba4 3_5555 1_4455 57.3(13) 44.0(10) 63.4(13)
Ba1 Ba1g Ba4 3_5555 4_6455 127.0(15) 99.2(13) 142.9(16)
Ba1 Ba1g Ba1g 3_5555 1_5545 62.2(8) 41.0(6) 87.0(11)
Ba1 Ba1g Ba1g 3_5555 1_5565 117.7(9) 94.2(10) 134.3(9)
Ba1 Ba1g Ba2 3_5565 2_5555 157.4(12) 126.9(11) 176.9(12)
Ba1 Ba1g Ba2 3_5565 2_5565 99.6(11) 70.7(7) 144.7(16)
Ba1 Ba1g Ba2 3_5565 4_5455 112.3(12) 83.7(9) 134.5(14)
Ba1 Ba1g Ba3 3_5565 2_4555 106.7(13) 88.6(11) 114.9(14)
Ba1 Ba1g Ba3 3_5565 2_4565 65.1(11) 46.4(8) 90.3(16)
Ba1 Ba1g Ba3 3_5565 3_6555 106.2(11) 96.0(12) 112.9(12)
Ba1 Ba1g Ba3 3_5565 3_6565 64.1(13) 49.0(10) 79.5(16)
Ba1 Ba1g Ba4 3_5565 1_4455 51.5(12) 41.8(9) 61.8(13)
Ba1 Ba1g Ba4 3_5565 4_6455 113.7(14) 80.4(10) 143.5(17)
Ba1 Ba1g Ba1g 3_5565 1_5545 131.0(8) 105.4(9) 146.5(8)
Ba1 Ba1g Ba1g 3_5565 1_5565 49.0(7) 34.7(5) 68.5(9)
Ba2 Ba1g Ba2 2_5555 2_5565 66.9(7) 56.1(7) 73.3(7)
Ba2 Ba1g Ba2 2_5555 4_5455 54.4(11) 44.6(11) 60.3(11)
Ba2 Ba1g Ba3 2_5555 2_4555 75.0(14) 55.7(11) 94.7(17)
Ba2 Ba1g Ba3 2_5555 2_4565 104.9(12) 89.9(12) 114.4(12)
Ba2 Ba1g Ba3 2_5555 3_6555 73.6(13) 54.9(9) 84.8(15)
Ba2 Ba1g Ba3 2_5555 3_6565 103.8(13) 88.6(12) 112.9(13)
Ba2 Ba1g Ba4 2_5555 1_4455 124.8(15) 99.1(12) 142.8(17)
Ba2 Ba1g Ba4 2_5555 4_6455 55.2(13) 41.2(10) 65.2(14)
Ba2 Ba1g Ba1g 2_5555 1_5545 62.3(8) 43.4(6) 86.5(9)
Ba2 Ba1g Ba1g 2_5555 1_5565 117.6(9) 92.1(8) 142.8(8)
Ba2 Ba1g Ba2 2_5565 4_5455 48.7(11) 32.2(9) 65.0(11)
Ba2 Ba1g Ba3 2_5565 2_4555 104.9(11) 88.2(11) 114.5(11)
Ba2 Ba1g Ba3 2_5565 2_4565 64.1(12) 47.7(9) 81.0(16)
Ba2 Ba1g Ba3 2_5565 3_6555 103.6(13) 84.5(12) 115.2(13)
Ba2 Ba1g Ba3 2_5565 3_6565 63.1(11) 43.9(8) 89.0(15)
Ba2 Ba1g Ba4 2_5565 1_4455 111.7(14) 82.8(10) 141.1(15)
Ba2 Ba1g Ba4 2_5565 4_6455 50.3(12) 35.1(8) 61.9(14)
Ba2 Ba1g Ba1g 2_5565 1_5545 129.2(8) 109.7(10) 142.9(6)
Ba2 Ba1g Ba1g 2_5565 1_5565 50.7(7) 36.0(5) 76.6(10)
Ba2 Ba1g Ba3 4_5455 2_4555 124.7(15) 99.3(13) 144.4(16)
Ba2 Ba1g Ba3 4_5455 2_4565 111.4(14) 78.7(11) 139.2(15)
Ba2 Ba1g Ba3 4_5455 3_6555 55.2(13) 45.3(12) 66.5(14)
Ba2 Ba1g Ba3 4_5455 3_6565 49.7(13) 36.8(10) 64.2(13)
Ba2 Ba1g Ba4 4_5455 1_4455 83.0(16) 71.3(13) 92.2(18)
Ba2 Ba1g Ba4 4_5455 4_6455 83.2(15) 64.1(13) 96.0(17)
Ba2 Ba1g Ba1g 4_5455 1_5545 98.9(9) 68.0(8) 126.8(8)
Ba2 Ba1g Ba1g 4_5455 1_5565 80.9(9) 55.5(7) 115.0(10)
Ba3 Ba1g Ba3 2_4555 2_4565 68.8(9) 53.8(8) 76.6(8)
Ba3 Ba1g Ba3 2_4555 3_6555 123.3(14) 84.5(11) 173.6(18)
Ba3 Ba1g Ba3 2_4555 3_6565 157.3(13) 120.6(11) 178.6(15)
Ba3 Ba1g Ba4 2_4555 1_4455 129.2(15) 102.6(13) 144.3(17)
Ba3 Ba1g Ba4 2_4555 4_6455 54.8(13) 41.3(13) 63.4(13)
Ba3 Ba1g Ba1g 2_4555 1_5545 61.5(9) 44.9(8) 86.8(9)
Ba3 Ba1g Ba1g 2_4555 1_5565 118.4(9) 87.2(9) 137.3(9)
Ba3 Ba1g Ba3 2_4565 3_6555 157.7(13) 123.9(11) 178.1(14)
Ba3 Ba1g Ba3 2_4565 3_6565 97.9(11) 66.4(8) 140.6(15)
Ba3 Ba1g Ba4 2_4565 1_4455 115.1(14) 85.2(9) 144.7(17)
Ba3 Ba1g Ba4 2_4565 4_6455 50.2(13) 35.5(12) 61.3(12)
Ba3 Ba1g Ba1g 2_4565 1_5545 130.2(8) 111.1(9) 142.5(6)
Ba3 Ba1g Ba1g 2_4565 1_5565 49.7(8) 32.3(5) 71.4(9)
Ba3 Ba1g Ba3 3_6555 3_6565 68.7(9) 57.9(10) 74.0(10)
Ba3 Ba1g Ba4 3_6555 1_4455 55.1(13) 43.9(12) 66.1(14)
Ba3 Ba1g Ba4 3_6555 4_6455 124.8(16) 95.5(12) 142.4(17)
Ba3 Ba1g Ba1g 3_6555 1_5545 62.8(9) 39.2(7) 93.6(11)
Ba3 Ba1g Ba1g 3_6555 1_5565 117.1(9) 91.9(10) 138.5(8)
Ba3 Ba1g Ba4 3_6565 1_4455 49.9(13) 39.1(11) 58.6(12)
Ba3 Ba1g Ba4 3_6565 4_6455 111.8(14) 76.3(11) 143.2(18)
Ba3 Ba1g Ba1g 3_6565 1_5545 131.4(8) 108.2(9) 152.2(8)
Ba3 Ba1g Ba1g 3_6565 1_5565 48.4(8) 33.6(8) 69.3(9)
Ba4 Ba1g Ba4 1_4455 4_6455 148.8(16) 110.8(12) 176.9(17)
Ba4 Ba1g Ba1g 1_4455 1_5545 99.3(10) 66.6(8) 127.2(9)
Ba4 Ba1g Ba1g 1_4455 1_5565 80.7(10) 58.4(8) 107.8(9)
Ba4 Ba1g Ba1g 4_6455 1_5545 97.6(10) 67.6(10) 122.4(8)
Ba4 Ba1g Ba1g 4_6455 1_5565 82.3(10) 52.7(7) 118.4(10)
Ba1g Ba1g Ba1g 1_5545 1_5565 176.0(4) 173.2(4) 179.4(5)

loop_
_geom_bond_atom_site_label_1
_geom_bond_atom_site_label_2
_geom_bond_site_ssg_symmetry_2
_geom_bond_distance_av
_geom_bond_distance_min
_geom_bond_distance_max
Ba1 Ba1 3_5555 3.30(6) 3.03(6) 3.63(6)
Ba1 Ba1 3_5565 3.29(6) 3.17(7) 3.42(7)
Ba1 Ba2 . 3.43(7) 2.92(8) 4.05(8)
Ba1 Ba3 2_4555 3.33(6) 2.99(7) 3.62(7)
Ba1 Ba3 2_4565 3.35(6) 3.08(8) 3.60(8)
Ba1 Ba4 3_6655 3.40(6) 3.14(8) 3.65(8)
Ba1 Ba4 3_6665 3.41(6) 3.16(8) 3.64(8)
Ba1 Ba1g . 3.17(5) 2.78(6) 3.84(6)
Ba1 Ba1g 3_5555 3.67(5) 2.83(6) 4.94(6)
Ba1 Ba1g 3_5565 4.26(5) 3.20(6) 5.41(6)
Ba2 Ba2 3_5655 3.31(6) 3.17(6) 3.47(6)
Ba2 Ba2 3_5665 3.29(6) 3.03(6) 3.54(6)
Ba2 Ba3 2_4555 3.29(6) 3.08(7) 3.47(7)
Ba2 Ba3 2_4565 3.30(6) 3.09(7) 3.56(7)
Ba2 Ba4 3_6655 3.35(6) 3.11(7) 3.62(7)
Ba2 Ba4 3_6665 3.36(6) 3.07(7) 3.70(7)
Ba2 Ba1g 2_4555 3.79(5) 3.16(6) 4.86(6)
Ba2 Ba1g 2_4565 4.36(5) 3.11(6) 5.64(6)
Ba2 Ba1g 4_5555 3.30(5) 2.86(6) 3.94(6)
Ba3 Ba4 3_7655 3.28(7) 3.19(7) 3.35(7)
Ba3 Ba4 3_7665 3.32(7) 3.20(7) 3.43(7)
Ba3 Ba4 4_6455 3.41(8) 3.17(9) 3.64(9)
Ba3 Ba1g 2_5555 3.70(6) 2.97(8) 4.88(8)
Ba3 Ba1g 2_5565 4.31(6) 3.42(7) 5.58(7)
Ba3 Ba1g 3_6555 3.66(6) 2.77(8) 4.76(8)
Ba3 Ba1g 3_6565 4.28(6) 3.31(7) 5.32(7)
Ba4 Ba1g 1_6655 3.31(6) 2.81(8) 3.89(8)
Ba4 Ba1g 4_6555 3.28(6) 2.90(8) 3.90(8)
Ba1g Ba1g 1_5545 4.62(6) 2.89(6) 7.41(6)
Ba1g Ba1g 1_5565 4.60(6) 2.88(6) 7.41(6)

loop_
_twin_individual_id
_twin_individual_mass_fraction_refined
_twin_individual_twin_matrix_11
_twin_individual_twin_matrix_12
_twin_individual_twin_matrix_13
_twin_individual_twin_matrix_21
_twin_individual_twin_matrix_22
_twin_individual_twin_matrix_23
_twin_individual_twin_matrix_31
_twin_individual_twin_matrix_32
_twin_individual_twin_matrix_33
1 0.75(5) 1 0 0 0 1 0 0 0 1
2 0.07(2) 0 1 0 1 0 0 0 0 -1
3 0.17(4) 1 0 0 0 -1 0 0 0 1
